data_2240939
loop_
_publ_author_name
'Caracelli, Ignez'
'Zukerman-Schpector, Julio'
'Stefani, H\'elio A.'
'Ali, Bakhat'
'Tiekink, Edward R. T.'

_publ_section_title
;
 Crystal structure of 1-benzyl-2-hydroxy-5-oxopyrrolidin-3-yl acetate
;
_journal_issue 8
_journal_name_full 'Acta Crystallographica Section E'
_journal_page_first o582
_journal_page_last o583
_journal_paper_doi 10.1107/S2056989015013353
_journal_volume 71
_journal_year 2015
_chemical_formula_iupac 'C13 H15 N O4'
_chemical_formula_moiety 'C13 H15 N O4'
_chemical_formula_sum 'C13 H15 N O4'
_chemical_formula_weight 249.26
_chemical_name_systematic
;
1-Benzyl-2-hydroxy-5-oxopyrrolidin-3-yl acetate
;
_space_group_crystal_system orthorhombic
_space_group_IT_number 19
_space_group_name_Hall 'P 2ac 2ab'
_space_group_name_H-M_alt 'P 21 21 21'
_symmetry_space_group_name_Hall 'P 2ac 2ab'
_symmetry_space_group_name_H-M 'P 21 21 21'
_atom_sites_solution_hydrogens geom
_audit_creation_method SHELXL-2014/6
_cell_angle_alpha 90
_cell_angle_beta 90
_cell_angle_gamma 90
_cell_formula_units_Z 4
_cell_length_a 26.504(2)
_cell_length_b 6.3668(5)
_cell_length_c 7.6040(6)
_cell_measurement_reflns_used 3310
_cell_measurement_temperature 293(2)
_cell_measurement_theta_max 25.33
_cell_measurement_theta_min 2.79
_cell_volume 1283.14(17)
_computing_cell_refinement
;
SAINT (Bruker, 2009)
;
_computing_data_collection
;
APEX2 (Bruker, 2009)
;
_computing_data_reduction
;
SAINT (Bruker, 2009)
;
_computing_molecular_graphics
;
ORTEP-3 for Windows (Farrugia, 2012) and DIAMOND (Brandenburg,
2006)
;
_computing_publication_material
;
<i>MarvinSketch</i> (ChemAxon, 2010) and publCIF (Westrip, 2010)
;
_computing_structure_refinement
;
SHELXL2014 (Sheldrick, 2015)
;
_computing_structure_solution
;
SIR2014 (Burla <i>et al.</i>,  2015)
;
_diffrn_ambient_temperature 293(2)
_diffrn_measured_fraction_theta_full 0.988
_diffrn_measured_fraction_theta_max 0.989
_diffrn_measurement_device_type 'Bruker APEXII CCD'
_diffrn_measurement_method '\f and \w scans'
_diffrn_radiation_type MoK\a
_diffrn_radiation_wavelength 0.71073
_diffrn_reflns_av_R_equivalents 0.0136
_diffrn_reflns_limit_h_max 26
_diffrn_reflns_limit_h_min -31
_diffrn_reflns_limit_k_max 7
_diffrn_reflns_limit_k_min -5
_diffrn_reflns_limit_l_max 7
_diffrn_reflns_limit_l_min -9
_diffrn_reflns_number 4917
_diffrn_reflns_theta_full 25.242
_diffrn_reflns_theta_max 25.338
_diffrn_reflns_theta_min 2.787
_exptl_absorpt_coefficient_mu 0.096
_exptl_absorpt_correction_T_max 0.7452
_exptl_absorpt_correction_T_min 0.6733
_exptl_absorpt_correction_type multi-scan
_exptl_absorpt_process_details
;
(<i>SADABS</i>; Sheldrick, 1996)
;
_exptl_crystal_colour colourless
_exptl_crystal_density_diffrn 1.290
_exptl_crystal_description block
_exptl_crystal_F_000 528
_exptl_crystal_size_max 0.563
_exptl_crystal_size_mid 0.404
_exptl_crystal_size_min 0.357
_refine_diff_density_max 0.104
_refine_diff_density_min -0.181
_refine_ls_extinction_method none
_refine_ls_goodness_of_fit_ref 1.058
_refine_ls_hydrogen_treatment constr
_refine_ls_matrix_type full
_refine_ls_number_parameters 165
_refine_ls_number_reflns 2246
_refine_ls_number_restraints 0
_refine_ls_restrained_S_all 1.058
_refine_ls_R_factor_all 0.0363
_refine_ls_R_factor_gt 0.0338
_refine_ls_shift/su_max 0.000
_refine_ls_shift/su_mean 0.000
_refine_ls_structure_factor_coef Fsqd
_refine_ls_weighting_details 'w=1/[\s^2^(Fo^2^)+(0.0507P)^2^+0.1542P] where P=(Fo^2^+2Fc^2^)/3'
_refine_ls_weighting_scheme calc
_refine_ls_wR_factor_gt 0.0911
_refine_ls_wR_factor_ref 0.0934
_reflns_number_gt 2087
_reflns_number_total 2246
_reflns_threshold_expression 'I > 2\s(I)'
_cod_data_source_file hg5452sup1.cif
_cod_data_source_block I
_cod_database_code 2240939
_shelx_space_group_comment
;
The symmetry employed for this shelxl refinement is uniquely defined
by the following loop, which should always be used as a source of
symmetry information in preference to the above space-group names.
They are only intended as comments.
;
_shelx_estimated_absorpt_t_min 0.948
_shelx_estimated_absorpt_t_max 0.966

loop_
_space_group_symop_operation_xyz
'x, y, z'
'-x+1/2, -y, z+1/2'
'x+1/2, -y+1/2, -z'
'-x, y+1/2, -z+1/2'

loop_
_atom_site_type_symbol
_atom_site_label
_atom_site_fract_x
_atom_site_fract_y
_atom_site_fract_z
_atom_site_U_iso_or_equiv
_atom_site_adp_type
_atom_site_calc_flag
_atom_site_occupancy
O O1 0.04798(6) 0.8021(3) 0.0393(2) 0.0590(4) Uani d 1
O O2 0.10250(7) 0.5494(3) -0.0319(3) 0.0797(6) Uani d 1
O O3 0.05817(6) 0.6595(2) 0.3698(2) 0.0626(5) Uani d 1
H H3O 0.0678 0.5486 0.4131 0.094 Uiso calc 1
O O4 0.09632(7) 1.2919(2) 0.4745(3) 0.0736(5) Uani d 1
N N1 0.11194(6) 0.9434(3) 0.4315(3) 0.0528(5) Uani d 1
C C1 0.08701(8) 0.8984(3) 0.1433(3) 0.0540(5) Uani d 1
H H1 0.1175 0.9160 0.0717 0.065 Uiso calc 1
C C2 0.09990(8) 0.7747(3) 0.3111(3) 0.0497(5) Uani d 1
H H2 0.1291 0.6831 0.2924 0.060 Uiso calc 1
C C4 0.09357(8) 1.1311(3) 0.3844(3) 0.0547(5) Uani d 1
C C5 0.06905(10) 1.1103(4) 0.2074(4) 0.0614(6) Uani d 1
H H5A 0.0799 1.2216 0.1289 0.074 Uiso calc 1
H H5B 0.0326 1.1139 0.2173 0.074 Uiso calc 1
C C6 0.06079(10) 0.6229(4) -0.0410(3) 0.0594(6) Uani d 1
C C7 0.01803(12) 0.5271(5) -0.1385(4) 0.0792(8) Uani d 1
H H7A 0.0041 0.4141 -0.0706 0.119 Uiso calc 1
H H7B 0.0299 0.4738 -0.2492 0.119 Uiso calc 1
H H7C -0.0075 0.6314 -0.1589 0.119 Uiso calc 1
C C8 0.13462(9) 0.9012(4) 0.6024(3) 0.0605(6) Uani d 1
H H8A 0.1153 0.7925 0.6613 0.073 Uiso calc 1
H H8B 0.1328 1.0272 0.6738 0.073 Uiso calc 1
C C9 0.18888(8) 0.8323(4) 0.5891(3) 0.0525(5) Uani d 1
C C10 0.20395(10) 0.6420(4) 0.6570(4) 0.0707(7) Uani d 1
H H10 0.1803 0.5528 0.7079 0.085 Uiso calc 1
C C11 0.25400(13) 0.5831(6) 0.6500(5) 0.0973(11) Uani d 1
H H11 0.2643 0.4563 0.6991 0.117 Uiso calc 1
C C12 0.28864(12) 0.7121(8) 0.5703(5) 0.1080(14) Uani d 1
H H12 0.3222 0.6711 0.5627 0.130 Uiso calc 1
C C13 0.27379(11) 0.9002(9) 0.5023(4) 0.1085(14) Uani d 1
H H13 0.2974 0.9877 0.4491 0.130 Uiso calc 1
C C14 0.22412(10) 0.9614(6) 0.5120(4) 0.0799(9) Uani d 1
H H14 0.2143 1.0905 0.4662 0.096 Uiso calc 1

loop_
_atom_site_aniso_label
_atom_site_aniso_U_11
_atom_site_aniso_U_22
_atom_site_aniso_U_33
_atom_site_aniso_U_12
_atom_site_aniso_U_13
_atom_site_aniso_U_23
O1 0.0530(9) 0.0571(9) 0.0668(10) 0.0025(7) -0.0072(7) 0.0012(8)
O2 0.0751(12) 0.0781(12) 0.0861(13) 0.0164(10) 0.0149(10) 0.0015(11)
O3 0.0543(8) 0.0431(8) 0.0902(12) -0.0007(7) 0.0038(8) 0.0173(8)
O4 0.0824(12) 0.0420(8) 0.0963(13) -0.0005(8) -0.0194(10) 0.0025(9)
N1 0.0482(9) 0.0437(9) 0.0664(11) 0.0037(8) -0.0082(9) 0.0093(8)
C1 0.0446(11) 0.0507(12) 0.0667(13) -0.0019(9) -0.0034(9) 0.0113(11)
C2 0.0414(10) 0.0410(10) 0.0667(13) 0.0048(9) 0.0002(9) 0.0066(10)
C4 0.0470(11) 0.0385(10) 0.0785(15) -0.0031(9) -0.0072(10) 0.0097(11)
C5 0.0593(13) 0.0433(11) 0.0817(16) 0.0010(10) -0.0149(12) 0.0136(11)
C6 0.0685(15) 0.0562(12) 0.0535(12) 0.0004(12) 0.0092(11) 0.0130(11)
C7 0.103(2) 0.0685(16) 0.0663(15) -0.0102(16) -0.0066(16) -0.0010(13)
C8 0.0590(13) 0.0645(14) 0.0578(12) 0.0100(11) -0.0006(10) 0.0109(11)
C9 0.0502(11) 0.0596(13) 0.0478(10) -0.0003(10) -0.0082(9) 0.0043(11)
C10 0.0658(15) 0.0616(14) 0.0847(17) 0.0089(12) -0.0054(13) 0.0060(15)
C11 0.080(2) 0.099(2) 0.113(3) 0.038(2) -0.021(2) -0.009(2)
C12 0.0561(16) 0.185(4) 0.083(2) 0.029(2) -0.0068(16) -0.022(3)
C13 0.0540(16) 0.197(4) 0.0745(19) -0.027(2) -0.0063(14) 0.025(3)
C14 0.0660(16) 0.103(2) 0.0712(16) -0.0153(15) -0.0117(13) 0.0294(17)

loop_
_atom_type_symbol
_atom_type_description
_atom_type_scat_dispersion_real
_atom_type_scat_dispersion_imag
_atom_type_scat_source
C C 0.0033 0.0016 'International Tables Vol C Tables 4.2.6.8 and 6.1.1.4'
H H 0.0000 0.0000 'International Tables Vol C Tables 4.2.6.8 and 6.1.1.4'
N N 0.0061 0.0033 'International Tables Vol C Tables 4.2.6.8 and 6.1.1.4'
O O 0.0106 0.0060 'International Tables Vol C Tables 4.2.6.8 and 6.1.1.4'

loop_
_geom_angle_atom_site_label_1
_geom_angle_atom_site_label_2
_geom_angle_atom_site_label_3
_geom_angle
C6 O1 C1 115.57(18)
C2 O3 H3O 109.5
C4 N1 C2 114.41(18)
C4 N1 C8 123.6(2)
C2 N1 C8 121.22(18)
O1 C1 C5 109.34(18)
O1 C1 C2 113.42(17)
C5 C1 C2 105.0(2)
O1 C1 H1 109.6
C5 C1 H1 109.6
C2 C1 H1 109.6
O3 C2 N1 111.19(18)
O3 C2 C1 110.93(17)
N1 C2 C1 101.18(17)
O3 C2 H2 111.1
N1 C2 H2 111.1
C1 C2 H2 111.1
O4 C4 N1 124.8(2)
O4 C4 C5 126.6(2)
N1 C4 C5 108.6(2)
C4 C5 C1 103.40(18)
C4 C5 H5A 111.1
C1 C5 H5A 111.1
C4 C5 H5B 111.1
C1 C5 H5B 111.1
H5A C5 H5B 109.0
O2 C6 O1 122.6(2)
O2 C6 C7 124.8(3)
O1 C6 C7 112.6(2)
C6 C7 H7A 109.5
C6 C7 H7B 109.5
H7A C7 H7B 109.5
C6 C7 H7C 109.5
H7A C7 H7C 109.5
H7B C7 H7C 109.5
N1 C8 C9 112.81(19)
N1 C8 H8A 109.0
C9 C8 H8A 109.0
N1 C8 H8B 109.0
C9 C8 H8B 109.0
H8A C8 H8B 107.8
C14 C9 C10 119.3(2)
C14 C9 C8 120.2(2)
C10 C9 C8 120.5(2)
C9 C10 C11 120.3(3)
C9 C10 H10 119.9
C11 C10 H10 119.9
C12 C11 C10 119.8(3)
C12 C11 H11 120.1
C10 C11 H11 120.1
C13 C12 C11 120.0(3)
C13 C12 H12 120.0
C11 C12 H12 120.0
C12 C13 C14 120.3(3)
C12 C13 H13 119.8
C14 C13 H13 119.8
C13 C14 C9 120.3(3)
C13 C14 H14 119.9
C9 C14 H14 119.9

loop_
_geom_bond_atom_site_label_1
_geom_bond_atom_site_label_2
_geom_bond_distance
O1 C6 1.338(3)
O1 C1 1.439(3)
O2 C6 1.202(3)
O3 C2 1.400(3)
O3 H3O 0.8200
O4 C4 1.234(3)
N1 C4 1.339(3)
N1 C2 1.447(3)
N1 C8 1.457(3)
C1 C5 1.512(3)
C1 C2 1.538(3)
C1 H1 0.9800
C2 H2 0.9800
C4 C5 1.501(4)
C5 H5A 0.9700
C5 H5B 0.9700
C6 C7 1.486(4)
C7 H7A 0.9600
C7 H7B 0.9600
C7 H7C 0.9600
C8 C9 1.507(3)
C8 H8A 0.9700
C8 H8B 0.9700
C9 C14 1.375(4)
C9 C10 1.376(4)
C10 C11 1.380(4)
C10 H10 0.9300
C11 C12 1.373(5)
C11 H11 0.9300
C12 C13 1.363(6)
C12 H12 0.9300
C13 C14 1.375(5)
C13 H13 0.9300
C14 H14 0.9300

loop_
_geom_hbond_atom_site_label_D
_geom_hbond_atom_site_label_H
_geom_hbond_atom_site_label_A
_geom_hbond_site_symmetry_A
_geom_hbond_distance_DH
_geom_hbond_distance_HA
_geom_hbond_distance_DA
_geom_hbond_angle_DHA
O3 H3O O4 1_545 0.82 1.86 2.671(2) 170
C5 H5A O2 1_565 0.97 2.49 3.452(3) 170
C5 H5B O3 4_555 0.97 2.51 3.437(3) 160
C12 H12 O2 2_565 0.93 2.54 3.421(4) 158

loop_
_geom_torsion_atom_site_label_1
_geom_torsion_atom_site_label_2
_geom_torsion_atom_site_label_3
_geom_torsion_atom_site_label_4
_geom_torsion
C6 O1 C1 C5 173.36(18)
C6 O1 C1 C2 -69.8(2)
C4 N1 C2 O3 -97.9(2)
C8 N1 C2 O3 72.3(2)
C4 N1 C2 C1 20.0(2)
C8 N1 C2 C1 -169.84(18)
O1 C1 C2 O3 -27.8(3)
C5 C1 C2 O3 91.5(2)
O1 C1 C2 N1 -145.88(18)
C5 C1 C2 N1 -26.6(2)
C2 N1 C4 O4 174.5(2)
C8 N1 C4 O4 4.6(4)
C2 N1 C4 C5 -4.9(3)
C8 N1 C4 C5 -174.8(2)
O4 C4 C5 C1 167.7(2)
N1 C4 C5 C1 -13.0(3)
O1 C1 C5 C4 146.44(18)
C2 C1 C5 C4 24.4(2)
C1 O1 C6 O2 -2.1(3)
C1 O1 C6 C7 177.2(2)
C4 N1 C8 C9 -119.2(2)
C2 N1 C8 C9 71.6(3)
N1 C8 C9 C14 59.4(3)
N1 C8 C9 C10 -121.9(2)
C14 C9 C10 C11 1.0(4)
C8 C9 C10 C11 -177.7(3)
C9 C10 C11 C12 -1.9(5)
C10 C11 C12 C13 1.6(6)
C11 C12 C13 C14 -0.4(6)
C12 C13 C14 C9 -0.6(5)
C10 C9 C14 C13 0.3(4)
C8 C9 C14 C13 179.0(3)

_cod_database_fobs_code 2240939
